data_7233181
loop_
_publ_author_name
'Zhanfeng Li'
'Bo Jiao'
'Zhaoxin Wu'
'Peng Liu'
'Lin Ma'
'Xiaoli Lei'
'Dongdong Wang'
'Guijiang Zhou'
'Huaiming Hu'
'Xun Hou'

_publ_section_title
;
 Fluorinated 9,9'-spirobifluorene derivatives as host materials for highly
 efficient blue organic light-emitting devices
;
_journal_name_full 'Journal of Materials Chemistry C'
_journal_page_first 2183
_journal_page_last 2192
_journal_paper_doi 10.1039/C3TC00466J
_journal_volume 1
_journal_year 2013
_chemical_formula_sum 'C49 H24 F8'
_chemical_formula_weight 764.68
_space_group_IT_number 14
_space_group_name_Hall '-P 2yn'
_space_group_name_H-M_alt 'P 1 21/n 1'
_symmetry_cell_setting monoclinic
_symmetry_space_group_name_H-M 'P 1 21/n 1'
_atom_sites_solution_hydrogens geom
_atom_sites_solution_primary direct
_atom_sites_solution_secondary difmap
_cell_angle_alpha 90.00
_cell_angle_beta 102.745(3)
_cell_angle_gamma 90.00
_cell_formula_units_Z 4
_cell_length_a 13.8049(17)
_cell_length_b 12.2389(16)
_cell_length_c 25.979(4)
_cell_measurement_reflns_used 1159
_cell_measurement_temperature 296(2)
_cell_measurement_theta_max 16.85
_cell_measurement_theta_min 2.55
_cell_volume 4281.2(10)
_computing_cell_refinement 'Bruker SAINT'
_computing_data_collection 'Bruker APEX2'
_computing_data_reduction 'Bruker SAINT'
_computing_molecular_graphics 'Bruker SHELXTL'
_computing_publication_material 'Bruker SHELXTL'
_computing_structure_refinement 'SHELXL-97 (Sheldrick, 2008)'
_computing_structure_solution 'SHELXS-97 (Sheldrick, 2008)'
_diffrn_ambient_temperature 296(2)
_diffrn_measured_fraction_theta_full 0.992
_diffrn_measured_fraction_theta_max 0.992
_diffrn_measurement_device_type 'Bruker APEX-II CCD'
_diffrn_measurement_method '\f and \w scans'
_diffrn_radiation_monochromator graphite
_diffrn_radiation_source 'fine-focus sealed tube'
_diffrn_radiation_type MoK\a
_diffrn_radiation_wavelength 0.71073
_diffrn_reflns_av_R_equivalents 0.0818
_diffrn_reflns_av_sigmaI/netI 0.1327
_diffrn_reflns_limit_h_max 16
_diffrn_reflns_limit_h_min -13
_diffrn_reflns_limit_k_max 14
_diffrn_reflns_limit_k_min -14
_diffrn_reflns_limit_l_max 30
_diffrn_reflns_limit_l_min -30
_diffrn_reflns_number 21161
_diffrn_reflns_theta_full 25.05
_diffrn_reflns_theta_max 25.05
_diffrn_reflns_theta_min 2.93
_exptl_absorpt_coefficient_mu 0.093
_exptl_absorpt_correction_T_max 0.9887
_exptl_absorpt_correction_T_min 0.9729
_exptl_absorpt_correction_type multi-scan
_exptl_absorpt_process_details sadabs
_exptl_crystal_colour colorless
_exptl_crystal_density_diffrn 1.186
_exptl_crystal_density_method 'not measured'
_exptl_crystal_description blcok
_exptl_crystal_F_000 1560
_exptl_crystal_size_max 0.30
_exptl_crystal_size_mid 0.18
_exptl_crystal_size_min 0.12
_refine_diff_density_max 0.890
_refine_diff_density_min -0.282
_refine_diff_density_rms 0.072
_refine_ls_extinction_method none
_refine_ls_goodness_of_fit_ref 1.017
_refine_ls_hydrogen_treatment constr
_refine_ls_matrix_type full
_refine_ls_number_parameters 523
_refine_ls_number_reflns 7514
_refine_ls_number_restraints 0
_refine_ls_restrained_S_all 1.017
_refine_ls_R_factor_all 0.2033
_refine_ls_R_factor_gt 0.1003
_refine_ls_shift/su_max 0.000
_refine_ls_shift/su_mean 0.000
_refine_ls_structure_factor_coef Fsqd
_refine_ls_weighting_details 'calc w=1/[\s^2^(Fo^2^)+(0.1600P)^2^+0.3028P] where P=(Fo^2^+2Fc^2^)/3'
_refine_ls_weighting_scheme calc
_refine_ls_wR_factor_gt 0.2584
_refine_ls_wR_factor_ref 0.3356
_reflns_number_gt 3020
_reflns_number_total 7514
_reflns_threshold_expression >2sigma(I)
_cod_data_source_file J-Mat-Chem-C-2013-1-2183.cif
_cod_data_source_block xb5320_0m
_cod_depositor_comments
;
The following automatic conversions were performed:

data item '_symmetry_cell_setting' value 'Monoclinic' was changed to
'monoclinic' in accordance with the built-in table derived from the
CIF Core dictionary named 'cif_core.dic' version 2.4.5 last updated
on 2014-11-21.

Automatic conversion script
Id: cif_fix_values 6909 2019-04-08 15:41:33Z antanas 
;
_cod_original_sg_symbol_H-M P2(1)/n
_cod_database_code 7233181

loop_
_symmetry_equiv_pos_as_xyz
'x, y, z'
'-x+1/2, y+1/2, -z+1/2'
'-x, -y, -z'
'x-1/2, -y-1/2, z-1/2'

loop_
_atom_site_label
_atom_site_type_symbol
_atom_site_fract_x
_atom_site_fract_y
_atom_site_fract_z
_atom_site_U_iso_or_equiv
_atom_site_adp_type
_atom_site_occupancy
_atom_site_symmetry_multiplicity
_atom_site_calc_flag
_atom_site_refinement_flags
_atom_site_disorder_assembly
_atom_site_disorder_group
C1 C 0.3849(4) 0.1639(4) 0.2006(2) 0.0710(15) Uani 1 1 d . . .
C2 C 0.3028(5) 0.2260(5) 0.2028(3) 0.094(2) Uani 1 1 d . . .
C3 C 0.2154(5) 0.1852(6) 0.2085(3) 0.122(3) Uani 1 1 d . . .
H3 H 0.1615 0.2304 0.2092 0.147 Uiso 1 1 calc R . .
C4 C 0.2092(6) 0.0738(7) 0.2132(4) 0.127(3) Uani 1 1 d . . .
C5 C 0.2858(6) 0.0070(6) 0.2126(3) 0.112(2) Uani 1 1 d . . .
H5 H 0.2785 -0.0681 0.2158 0.135 Uiso 1 1 calc R . .
C6 C 0.3763(5) 0.0504(5) 0.2073(3) 0.100(2) Uani 1 1 d . . .
H6 H 0.4306 0.0049 0.2081 0.120 Uiso 1 1 calc R . .
C7 C 0.4794(4) 0.2096(4) 0.1900(2) 0.0659(14) Uani 1 1 d . . .
C8 C 0.5242(4) 0.1576(4) 0.1539(2) 0.0698(15) Uani 1 1 d . . .
H8 H 0.4955 0.0945 0.1373 0.084 Uiso 1 1 calc R . .
C9 C 0.6103(4) 0.1970(4) 0.1420(2) 0.0666(14) Uani 1 1 d . . .
H9 H 0.6387 0.1617 0.1173 0.080 Uiso 1 1 calc R . .
C10 C 0.6536(3) 0.2901(4) 0.16760(19) 0.0580(13) Uani 1 1 d . . .
C11 C 0.6102(4) 0.3406(4) 0.20620(18) 0.0546(12) Uani 1 1 d . . .
C12 C 0.5242(4) 0.3020(4) 0.21670(19) 0.0588(13) Uani 1 1 d . . .
H12 H 0.4955 0.3368 0.2415 0.071 Uiso 1 1 calc R . .
C13 C 0.7390(3) 0.3547(4) 0.16187(19) 0.0555(12) Uani 1 1 d . . .
C14 C 0.8004(4) 0.3420(4) 0.1261(2) 0.0681(14) Uani 1 1 d . . .
H14 H 0.7905 0.2851 0.1018 0.082 Uiso 1 1 calc R . .
C15 C 0.8772(4) 0.4174(4) 0.1279(2) 0.0710(15) Uani 1 1 d . . .
H15 H 0.9183 0.4099 0.1042 0.085 Uiso 1 1 calc R . .
C16 C 0.8941(4) 0.5022(4) 0.1636(2) 0.0610(13) Uani 1 1 d . . .
C17 C 0.8302(4) 0.5135(4) 0.19964(19) 0.0631(14) Uani 1 1 d . . .
H17 H 0.8409 0.5693 0.2245 0.076 Uiso 1 1 calc R . .
C18 C 0.7531(3) 0.4418(4) 0.19744(18) 0.0530(12) Uani 1 1 d . . .
C19 C 0.9772(4) 0.5781(5) 0.1630(2) 0.0685(15) Uani 1 1 d . . .
C20 C 1.0683(5) 0.5428(6) 0.1602(3) 0.0916(19) Uani 1 1 d . . .
C21 C 1.1465(6) 0.6113(9) 0.1549(3) 0.120(3) Uani 1 1 d . . .
H21 H 1.2084 0.5837 0.1531 0.145 Uiso 1 1 calc R . .
C22 C 1.1274(6) 0.7201(8) 0.1526(3) 0.122(3) Uani 1 1 d . . .
C23 C 1.0357(6) 0.7634(6) 0.1556(3) 0.109(2) Uani 1 1 d . . .
H23 H 1.0247 0.8384 0.1543 0.131 Uiso 1 1 calc R . .
C24 C 0.9612(4) 0.6906(5) 0.1605(2) 0.0830(17) Uani 1 1 d . . .
H24 H 0.8990 0.7176 0.1622 0.100 Uiso 1 1 calc R . .
C25 C 0.8277(4) 0.3081(4) 0.41644(19) 0.0634(14) Uani 1 1 d . . .
C26 C 0.8937(5) 0.3448(6) 0.4608(2) 0.0867(18) Uani 1 1 d . . .
C27 C 0.9436(5) 0.2751(8) 0.5002(3) 0.112(3) Uani 1 1 d . . .
H27 H 0.9857 0.3027 0.5304 0.134 Uiso 1 1 calc R . .
C28 C 0.9293(6) 0.1667(8) 0.4934(3) 0.107(2) Uani 1 1 d . . .
C29 C 0.8675(5) 0.1256(6) 0.4500(3) 0.099(2) Uani 1 1 d . . .
H29 H 0.8598 0.0504 0.4460 0.118 Uiso 1 1 calc R . .
C30 C 0.8155(4) 0.1950(5) 0.4115(2) 0.0793(17) Uani 1 1 d . . .
H30 H 0.7721 0.1660 0.3821 0.095 Uiso 1 1 calc R . .
C31 C 0.7691(4) 0.3851(4) 0.3775(2) 0.0612(13) Uani 1 1 d . . .
C32 C 0.7203(4) 0.4737(4) 0.3955(2) 0.0657(14) Uani 1 1 d . . .
H32 H 0.7255 0.4821 0.4316 0.079 Uiso 1 1 calc R . .
C33 C 0.6655(4) 0.5478(4) 0.3616(2) 0.0650(14) Uani 1 1 d . . .
H33 H 0.6346 0.6062 0.3744 0.078 Uiso 1 1 calc R . .
C34 C 0.6568(3) 0.5344(4) 0.3078(2) 0.0578(13) Uani 1 1 d . . .
C35 C 0.6998(3) 0.4453(4) 0.28830(19) 0.0541(12) Uani 1 1 d . . .
C36 C 0.7586(3) 0.3712(4) 0.32292(19) 0.0594(13) Uani 1 1 d . . .
H36 H 0.7901 0.3136 0.3099 0.071 Uiso 1 1 calc R . .
C37 C 0.6005(3) 0.5986(4) 0.26358(19) 0.0555(13) Uani 1 1 d . . .
C38 C 0.5454(4) 0.6933(4) 0.2625(2) 0.0677(15) Uani 1 1 d . . .
H38 H 0.5441 0.7314 0.2933 0.081 Uiso 1 1 calc R . .
C39 C 0.4917(4) 0.7297(4) 0.2134(2) 0.0664(14) Uani 1 1 d . . .
H39 H 0.4552 0.7940 0.2120 0.080 Uiso 1 1 calc R . .
C40 C 0.4906(4) 0.6742(4) 0.16700(19) 0.0565(13) Uani 1 1 d . . .
C41 C 0.5490(4) 0.5804(4) 0.1687(2) 0.0604(13) Uani 1 1 d . . .
H41 H 0.5500 0.5421 0.1379 0.072 Uiso 1 1 calc R . .
C42 C 0.6051(3) 0.5450(4) 0.21662(19) 0.0522(12) Uani 1 1 d . . .
C43 C 0.4270(4) 0.7122(4) 0.1170(2) 0.0640(14) Uani 1 1 d . . .
C44 C 0.4205(5) 0.8216(5) 0.1024(2) 0.0785(16) Uani 1 1 d . . .
C45 C 0.3573(5) 0.8590(5) 0.0581(3) 0.095(2) Uani 1 1 d . . .
H45 H 0.3532 0.9330 0.0499 0.114 Uiso 1 1 calc R . .
C46 C 0.3003(6) 0.7842(7) 0.0263(3) 0.104(2) Uani 1 1 d . . .
C47 C 0.3013(5) 0.6757(6) 0.0364(2) 0.094(2) Uani 1 1 d . . .
H47 H 0.2607 0.6275 0.0137 0.113 Uiso 1 1 calc R . .
C49 C 0.6703(3) 0.4420(4) 0.22824(18) 0.0520(12) Uani 1 1 d . . .
F1 F 0.3094(3) 0.3339(4) 0.1991(2) 0.161(2) Uani 1 1 d . . .
F2 F 0.1204(3) 0.0294(4) 0.2181(3) 0.184(2) Uani 1 1 d . . .
F3 F 1.0887(3) 0.4350(4) 0.16391(19) 0.1265(15) Uani 1 1 d . . .
F4 F 1.2020(4) 0.7891(4) 0.1475(2) 0.187(3) Uani 1 1 d . . .
F5 F 0.9110(3) 0.4524(4) 0.46692(15) 0.1231(15) Uani 1 1 d . . .
F6 F 0.9782(4) 0.1002(4) 0.53132(17) 0.159(2) Uani 1 1 d . . .
F7 F 0.4767(4) 0.8924(4) 0.1302(2) 0.0978(17) Uani 0.65 1 d P . .
F7' F 0.3651(6) 0.5411(8) 0.0923(4) 0.090(3) Uani 0.35 1 d P . .
F8 F 0.2368(4) 0.8207(4) -0.01868(16) 0.1557(19) Uani 1 1 d . . .
C48 C 0.3657(4) 0.6390(6) 0.0823(2) 0.0808(17) Uani 1 1 d . . .

loop_
_atom_site_aniso_label
_atom_site_aniso_U_11
_atom_site_aniso_U_22
_atom_site_aniso_U_33
_atom_site_aniso_U_23
_atom_site_aniso_U_13
_atom_site_aniso_U_12
C1 0.064(4) 0.065(4) 0.088(4) -0.014(3) 0.025(3) -0.006(3)
C2 0.075(4) 0.051(4) 0.158(6) -0.018(4) 0.033(4) -0.009(3)
C3 0.077(5) 0.088(5) 0.212(9) -0.033(5) 0.051(5) -0.014(4)
C4 0.081(5) 0.110(6) 0.204(9) -0.038(6) 0.064(5) -0.032(5)
C5 0.099(5) 0.075(4) 0.176(7) -0.014(5) 0.058(5) -0.019(4)
C6 0.123(6) 0.077(4) 0.106(5) -0.010(4) 0.038(4) -0.052(4)
C7 0.056(3) 0.056(3) 0.083(4) -0.004(3) 0.011(3) -0.002(3)
C8 0.080(4) 0.057(3) 0.075(4) -0.015(3) 0.022(3) -0.005(3)
C9 0.066(4) 0.062(3) 0.072(4) -0.015(3) 0.016(3) 0.002(3)
C10 0.056(3) 0.055(3) 0.062(3) 0.002(3) 0.013(3) 0.007(3)
C11 0.053(3) 0.056(3) 0.053(3) 0.000(2) 0.009(2) 0.005(2)
C12 0.062(3) 0.048(3) 0.068(3) -0.003(2) 0.020(3) 0.003(3)
C13 0.056(3) 0.058(3) 0.055(3) -0.003(2) 0.017(2) 0.005(3)
C14 0.074(4) 0.062(3) 0.069(4) -0.008(3) 0.018(3) -0.002(3)
C15 0.076(4) 0.075(4) 0.069(4) -0.001(3) 0.030(3) 0.005(3)
C16 0.057(3) 0.062(3) 0.068(3) -0.005(3) 0.019(3) 0.001(3)
C17 0.068(3) 0.060(3) 0.061(3) -0.011(3) 0.014(3) 0.002(3)
C18 0.048(3) 0.051(3) 0.057(3) -0.002(2) 0.007(2) 0.002(2)
C19 0.062(4) 0.074(4) 0.076(4) -0.010(3) 0.028(3) -0.008(3)
C20 0.068(4) 0.092(5) 0.119(5) -0.024(4) 0.030(4) -0.004(4)
C21 0.083(5) 0.150(8) 0.139(7) -0.049(6) 0.049(5) -0.022(5)
C22 0.111(6) 0.127(7) 0.153(7) -0.047(6) 0.080(5) -0.049(6)
C23 0.137(7) 0.089(5) 0.109(6) -0.022(4) 0.046(5) -0.013(5)
C24 0.072(4) 0.090(5) 0.094(4) -0.012(4) 0.033(3) -0.026(4)
C25 0.066(3) 0.070(4) 0.055(3) 0.001(3) 0.015(3) 0.008(3)
C26 0.087(4) 0.093(5) 0.072(4) -0.020(4) 0.000(4) 0.004(4)
C27 0.096(5) 0.153(8) 0.069(5) -0.007(5) -0.019(4) 0.030(5)
C28 0.129(6) 0.123(7) 0.065(5) 0.004(5) 0.014(4) 0.035(5)
C29 0.117(6) 0.086(5) 0.098(5) 0.020(4) 0.035(4) 0.027(4)
C30 0.095(4) 0.070(4) 0.075(4) 0.003(3) 0.025(3) 0.015(3)
C31 0.061(3) 0.062(3) 0.061(3) -0.005(3) 0.014(3) -0.004(3)
C32 0.079(4) 0.067(3) 0.052(3) -0.006(3) 0.016(3) 0.001(3)
C33 0.076(4) 0.062(3) 0.058(4) -0.013(3) 0.016(3) -0.003(3)
C34 0.057(3) 0.054(3) 0.061(3) -0.010(3) 0.010(2) -0.005(3)
C35 0.049(3) 0.055(3) 0.058(3) -0.004(2) 0.014(2) -0.002(2)
C36 0.057(3) 0.060(3) 0.060(3) -0.004(3) 0.011(2) -0.004(3)
C37 0.058(3) 0.046(3) 0.061(3) -0.004(2) 0.010(2) 0.004(2)
C38 0.077(4) 0.059(3) 0.066(4) -0.013(3) 0.013(3) 0.010(3)
C39 0.071(4) 0.052(3) 0.078(4) -0.001(3) 0.021(3) 0.013(3)
C40 0.063(3) 0.049(3) 0.058(3) 0.002(2) 0.015(2) 0.004(2)
C41 0.071(3) 0.051(3) 0.058(3) -0.004(2) 0.011(3) -0.003(3)
C42 0.050(3) 0.048(3) 0.059(3) -0.007(2) 0.013(2) -0.002(2)
C43 0.070(3) 0.060(3) 0.064(3) -0.003(3) 0.018(3) 0.005(3)
C44 0.105(5) 0.057(4) 0.073(4) 0.003(3) 0.020(3) 0.009(4)
C45 0.136(6) 0.067(4) 0.076(4) 0.014(4) 0.011(4) 0.025(4)
C46 0.131(6) 0.103(6) 0.065(4) 0.009(4) -0.005(4) 0.042(5)
C47 0.109(5) 0.089(5) 0.075(4) -0.003(4) -0.002(4) 0.007(4)
C49 0.051(3) 0.053(3) 0.051(3) -0.006(2) 0.008(2) 0.000(2)
F1 0.102(3) 0.104(3) 0.280(6) -0.008(4) 0.051(3) 0.006(3)
F2 0.104(3) 0.132(4) 0.342(8) -0.042(4) 0.108(4) -0.049(3)
F3 0.082(3) 0.111(3) 0.191(4) -0.016(3) 0.042(3) 0.017(2)
F4 0.170(4) 0.177(5) 0.260(6) -0.095(4) 0.146(4) -0.114(4)
F5 0.120(3) 0.106(3) 0.119(3) -0.027(2) -0.027(2) -0.011(2)
F6 0.210(5) 0.167(4) 0.091(3) 0.040(3) 0.012(3) 0.094(4)
F7 0.145(5) 0.050(3) 0.092(4) -0.005(3) 0.011(3) -0.009(3)
F7' 0.090(7) 0.059(6) 0.103(7) 0.017(5) -0.021(5) -0.005(5)
F8 0.209(5) 0.150(4) 0.085(3) 0.013(3) -0.018(3) 0.066(3)
C48 0.082(4) 0.080(5) 0.077(4) 0.006(4) 0.010(3) 0.007(4)

loop_
_atom_type_symbol
_atom_type_description
_atom_type_scat_dispersion_real
_atom_type_scat_dispersion_imag
_atom_type_scat_source
C C 0.0033 0.0016 'International Tables Vol C Tables 4.2.6.8 and 6.1.1.4'
H H 0.0000 0.0000 'International Tables Vol C Tables 4.2.6.8 and 6.1.1.4'
F F 0.0171 0.0103 'International Tables Vol C Tables 4.2.6.8 and 6.1.1.4'

loop_
_geom_angle_atom_site_label_1
_geom_angle_atom_site_label_2
_geom_angle_atom_site_label_3
_geom_angle
_geom_angle_site_symmetry_1
_geom_angle_site_symmetry_3
C2 C1 C6 116.5(6) . .
C2 C1 C7 124.0(5) . .
C6 C1 C7 119.4(5) . .
F1 C2 C3 117.1(6) . .
F1 C2 C1 118.4(6) . .
C3 C2 C1 124.6(6) . .
C2 C3 C4 117.0(7) . .
C2 C3 H3 121.5 . .
C4 C3 H3 121.5 . .
C5 C4 F2 118.9(7) . .
C5 C4 C3 122.7(7) . .
F2 C4 C3 118.3(7) . .
C4 C5 C6 119.8(7) . .
C4 C5 H5 120.1 . .
C6 C5 H5 120.1 . .
C5 C6 C1 119.4(7) . .
C5 C6 H6 120.3 . .
C1 C6 H6 120.3 . .
C8 C7 C12 119.5(5) . .
C8 C7 C1 119.3(5) . .
C12 C7 C1 121.2(5) . .
C9 C8 C7 121.8(5) . .
C9 C8 H8 119.1 . .
C7 C8 H8 119.1 . .
C8 C9 C10 118.8(5) . .
C8 C9 H9 120.6 . .
C10 C9 H9 120.6 . .
C9 C10 C11 119.5(5) . .
C9 C10 C13 132.2(5) . .
C11 C10 C13 108.3(4) . .
C12 C11 C10 120.9(4) . .
C12 C11 C49 129.2(4) . .
C10 C11 C49 109.8(4) . .
C11 C12 C7 119.5(5) . .
C11 C12 H12 120.3 . .
C7 C12 H12 120.3 . .
C18 C13 C14 120.6(5) . .
C18 C13 C10 110.2(4) . .
C14 C13 C10 129.2(5) . .
C13 C14 C15 118.1(5) . .
C13 C14 H14 120.9 . .
C15 C14 H14 120.9 . .
C16 C15 C14 122.3(5) . .
C16 C15 H15 118.9 . .
C14 C15 H15 118.9 . .
C15 C16 C17 118.5(5) . .
C15 C16 C19 118.9(5) . .
C17 C16 C19 122.6(5) . .
C18 C17 C16 119.8(5) . .
C18 C17 H17 120.1 . .
C16 C17 H17 120.1 . .
C17 C18 C13 120.6(4) . .
C17 C18 C49 129.7(4) . .
C13 C18 C49 109.6(4) . .
C20 C19 C24 117.0(6) . .
C20 C19 C16 122.3(5) . .
C24 C19 C16 120.4(5) . .
C19 C20 F3 119.5(6) . .
C19 C20 C21 124.3(7) . .
F3 C20 C21 116.1(7) . .
C22 C21 C20 116.5(7) . .
C22 C21 H21 121.7 . .
C20 C21 H21 121.7 . .
C21 C22 F4 118.0(8) . .
C21 C22 C23 122.8(7) . .
F4 C22 C23 119.2(9) . .
C24 C23 C22 117.6(7) . .
C24 C23 H23 121.2 . .
C22 C23 H23 121.2 . .
C23 C24 C19 121.7(6) . .
C23 C24 H24 119.1 . .
C19 C24 H24 119.1 . .
C26 C25 C30 116.4(5) . .
C26 C25 C31 121.5(5) . .
C30 C25 C31 122.0(5) . .
F5 C26 C25 119.2(6) . .
F5 C26 C27 117.8(6) . .
C25 C26 C27 123.0(7) . .
C28 C27 C26 118.2(7) . .
C28 C27 H27 120.9 . .
C26 C27 H27 120.9 . .
F6 C28 C27 117.8(7) . .
F6 C28 C29 120.7(8) . .
C27 C28 C29 121.5(7) . .
C28 C29 C30 120.4(7) . .
C28 C29 H29 119.8 . .
C30 C29 H29 119.8 . .
C29 C30 C25 120.5(6) . .
C29 C30 H30 119.8 . .
C25 C30 H30 119.8 . .
C36 C31 C32 118.6(5) . .
C36 C31 C25 122.0(5) . .
C32 C31 C25 119.4(5) . .
C33 C32 C31 122.1(5) . .
C33 C32 H32 118.9 . .
C31 C32 H32 118.9 . .
C32 C33 C34 118.9(5) . .
C32 C33 H33 120.6 . .
C34 C33 H33 120.6 . .
C33 C34 C35 120.8(5) . .
C33 C34 C37 129.8(5) . .
C35 C34 C37 109.3(4) . .
C34 C35 C36 120.5(5) . .
C34 C35 C49 110.8(4) . .
C36 C35 C49 128.7(4) . .
C35 C36 C31 119.0(5) . .
C35 C36 H36 120.5 . .
C31 C36 H36 120.5 . .
C38 C37 C42 120.4(4) . .
C38 C37 C34 131.3(5) . .
C42 C37 C34 108.3(4) . .
C37 C38 C39 117.6(5) . .
C37 C38 H38 121.2 . .
C39 C38 H38 121.2 . .
C40 C39 C38 122.7(5) . .
C40 C39 H39 118.6 . .
C38 C39 H39 118.6 . .
C39 C40 C41 118.7(4) . .
C39 C40 C43 120.3(4) . .
C41 C40 C43 120.9(4) . .
C42 C41 C40 119.3(5) . .
C42 C41 H41 120.3 . .
C40 C41 H41 120.3 . .
C41 C42 C37 121.0(4) . .
C41 C42 C49 128.3(4) . .
C37 C42 C49 110.5(4) . .
C44 C43 C48 116.3(5) . .
C44 C43 C40 122.4(5) . .
C48 C43 C40 121.3(5) . .
F7 C44 C45 116.5(6) . .
F7 C44 C43 120.4(6) . .
C45 C44 C43 123.1(6) . .
C44 C45 C46 117.6(6) . .
C44 C45 H45 121.2 . .
C46 C45 H45 121.2 . .
C47 C46 C45 124.3(6) . .
C47 C46 F8 117.5(7) . .
C45 C46 F8 118.2(7) . .
C46 C47 C48 117.3(6) . .
C46 C47 H47 121.3 . .
C48 C47 H47 121.3 . .
C35 C49 C11 113.9(4) . .
C35 C49 C18 118.2(4) . .
C11 C49 C18 102.0(4) . .
C35 C49 C42 101.0(4) . .
C11 C49 C42 110.2(3) . .
C18 C49 C42 111.7(4) . .
F7' C48 C47 117.7(7) . .
F7' C48 C43 121.0(6) . .
C47 C48 C43 121.3(6) . .

loop_
_geom_bond_atom_site_label_1
_geom_bond_atom_site_label_2
_geom_bond_distance
_geom_bond_site_symmetry_2
C1 C2 1.376(8) .
C1 C6 1.409(7) .
C1 C7 1.500(7) .
C2 F1 1.329(6) .
C2 C3 1.344(8) .
C3 C4 1.374(10) .
C3 H3 0.9300 .
C4 C5 1.338(9) .
C4 F2 1.373(7) .
C5 C6 1.393(8) .
C5 H5 0.9300 .
C6 H6 0.9300 .
C7 C8 1.386(7) .
C7 C12 1.397(6) .
C8 C9 1.379(7) .
C8 H8 0.9300 .
C9 C10 1.386(6) .
C9 H9 0.9300 .
C10 C11 1.419(6) .
C10 C13 1.455(7) .
C11 C12 1.360(6) .
C11 C49 1.531(6) .
C12 H12 0.9300 .
C13 C18 1.396(6) .
C13 C14 1.397(7) .
C14 C15 1.398(7) .
C14 H14 0.9300 .
C15 C16 1.378(7) .
C15 H15 0.9300 .
C16 C17 1.427(7) .
C16 C19 1.478(7) .
C17 C18 1.372(6) .
C17 H17 0.9300 .
C18 C49 1.533(6) .
C19 C20 1.347(8) .
C19 C24 1.394(7) .
C20 F3 1.347(7) .
C20 C21 1.398(9) .
C21 C22 1.357(10) .
C21 H21 0.9300 .
C22 F4 1.361(8) .
C22 C23 1.390(10) .
C23 C24 1.388(8) .
C23 H23 0.9300 .
C24 H24 0.9300 .
C25 C26 1.377(7) .
C25 C30 1.397(7) .
C25 C31 1.485(7) .
C26 F5 1.341(7) .
C26 C27 1.392(9) .
C27 C28 1.348(10) .
C27 H27 0.9300 .
C28 F6 1.340(8) .
C28 C29 1.351(9) .
C29 C30 1.387(8) .
C29 H29 0.9300 .
C30 H30 0.9300 .
C31 C36 1.404(7) .
C31 C32 1.409(7) .
C32 C33 1.372(7) .
C32 H32 0.9300 .
C33 C34 1.386(6) .
C33 H33 0.9300 .
C34 C35 1.390(6) .
C34 C37 1.465(7) .
C35 C36 1.402(6) .
C35 C49 1.524(6) .
C36 H36 0.9300 .
C37 C38 1.383(6) .
C37 C42 1.399(6) .
C38 C39 1.399(7) .
C38 H38 0.9300 .
C39 C40 1.382(7) .
C39 H39 0.9300 .
C40 C41 1.398(6) .
C40 C43 1.474(7) .
C41 C42 1.383(6) .
C41 H41 0.9300 .
C42 C49 1.541(6) .
C43 C44 1.389(7) .
C43 C48 1.413(7) .
C44 F7 1.276(7) .
C44 C45 1.360(8) .
C45 C46 1.362(9) .
C45 H45 0.9300 .
C46 C47 1.353(9) .
C46 F8 1.372(7) .
C47 C48 1.395(8) .
C47 H47 0.9300 .
F7' C48 1.227(9) .

loop_
_geom_torsion_atom_site_label_1
_geom_torsion_atom_site_label_2
_geom_torsion_atom_site_label_3
_geom_torsion_atom_site_label_4
_geom_torsion
_geom_torsion_site_symmetry_1
_geom_torsion_site_symmetry_2
_geom_torsion_site_symmetry_3
_geom_torsion_site_symmetry_4
C6 C1 C2 F1 176.9(6) . . . .
C7 C1 C2 F1 -5.1(10) . . . .
C6 C1 C2 C3 -3.0(11) . . . .
C7 C1 C2 C3 175.0(7) . . . .
F1 C2 C3 C4 -178.8(8) . . . .
C1 C2 C3 C4 1.1(13) . . . .
C2 C3 C4 C5 0.4(14) . . . .
C2 C3 C4 F2 -178.9(7) . . . .
F2 C4 C5 C6 179.6(7) . . . .
C3 C4 C5 C6 0.3(14) . . . .
C4 C5 C6 C1 -2.4(11) . . . .
C2 C1 C6 C5 3.6(9) . . . .
C7 C1 C6 C5 -174.6(6) . . . .
C2 C1 C7 C8 -134.0(6) . . . .
C6 C1 C7 C8 44.0(8) . . . .
C2 C1 C7 C12 47.5(8) . . . .
C6 C1 C7 C12 -134.5(6) . . . .
C12 C7 C8 C9 -2.5(8) . . . .
C1 C7 C8 C9 178.9(5) . . . .
C7 C8 C9 C10 1.1(8) . . . .
C8 C9 C10 C11 1.7(7) . . . .
C8 C9 C10 C13 -175.8(5) . . . .
C9 C10 C11 C12 -3.0(7) . . . .
C13 C10 C11 C12 175.0(4) . . . .
C9 C10 C11 C49 -179.4(4) . . . .
C13 C10 C11 C49 -1.3(5) . . . .
C10 C11 C12 C7 1.6(7) . . . .
C49 C11 C12 C7 177.1(4) . . . .
C8 C7 C12 C11 1.2(7) . . . .
C1 C7 C12 C11 179.7(5) . . . .
C9 C10 C13 C18 -179.7(5) . . . .
C11 C10 C13 C18 2.6(5) . . . .
C9 C10 C13 C14 2.9(9) . . . .
C11 C10 C13 C14 -174.8(5) . . . .
C18 C13 C14 C15 1.4(7) . . . .
C10 C13 C14 C15 178.5(5) . . . .
C13 C14 C15 C16 0.3(8) . . . .
C14 C15 C16 C17 -0.4(8) . . . .
C14 C15 C16 C19 179.7(5) . . . .
C15 C16 C17 C18 -1.2(7) . . . .
C19 C16 C17 C18 178.6(5) . . . .
C16 C17 C18 C13 3.0(7) . . . .
C16 C17 C18 C49 -174.5(5) . . . .
C14 C13 C18 C17 -3.1(7) . . . .
C10 C13 C18 C17 179.3(4) . . . .
C14 C13 C18 C49 174.9(4) . . . .
C10 C13 C18 C49 -2.8(5) . . . .
C15 C16 C19 C20 -45.8(8) . . . .
C17 C16 C19 C20 134.3(6) . . . .
C15 C16 C19 C24 128.3(6) . . . .
C17 C16 C19 C24 -51.6(7) . . . .
C24 C19 C20 F3 178.1(6) . . . .
C16 C19 C20 F3 -7.6(9) . . . .
C24 C19 C20 C21 -0.1(10) . . . .
C16 C19 C20 C21 174.2(6) . . . .
C19 C20 C21 C22 0.0(12) . . . .
F3 C20 C21 C22 -178.3(7) . . . .
C20 C21 C22 F4 180.0(7) . . . .
C20 C21 C22 C23 0.4(13) . . . .
C21 C22 C23 C24 -0.8(12) . . . .
F4 C22 C23 C24 179.7(7) . . . .
C22 C23 C24 C19 0.7(10) . . . .
C20 C19 C24 C23 -0.2(9) . . . .
C16 C19 C24 C23 -174.6(6) . . . .
C30 C25 C26 F5 177.9(5) . . . .
C31 C25 C26 F5 -5.0(8) . . . .
C30 C25 C26 C27 -2.6(9) . . . .
C31 C25 C26 C27 174.5(6) . . . .
F5 C26 C27 C28 -177.7(7) . . . .
C25 C26 C27 C28 2.7(11) . . . .
C26 C27 C28 F6 179.5(6) . . . .
C26 C27 C28 C29 -0.8(12) . . . .
F6 C28 C29 C30 178.5(6) . . . .
C27 C28 C29 C30 -1.1(11) . . . .
C28 C29 C30 C25 1.2(9) . . . .
C26 C25 C30 C29 0.6(8) . . . .
C31 C25 C30 C29 -176.5(5) . . . .
C26 C25 C31 C36 134.8(6) . . . .
C30 C25 C31 C36 -48.3(7) . . . .
C26 C25 C31 C32 -46.8(7) . . . .
C30 C25 C31 C32 130.1(5) . . . .
C36 C31 C32 C33 -1.8(7) . . . .
C25 C31 C32 C33 179.7(5) . . . .
C31 C32 C33 C34 0.8(7) . . . .
C32 C33 C34 C35 2.3(7) . . . .
C32 C33 C34 C37 177.5(5) . . . .
C33 C34 C35 C36 -4.3(7) . . . .
C37 C34 C35 C36 179.5(4) . . . .
C33 C34 C35 C49 173.7(4) . . . .
C37 C34 C35 C49 -2.5(5) . . . .
C34 C35 C36 C31 3.2(7) . . . .
C49 C35 C36 C31 -174.4(4) . . . .
C32 C31 C36 C35 -0.2(7) . . . .
C25 C31 C36 C35 178.2(4) . . . .
C33 C34 C37 C38 4.4(9) . . . .
C35 C34 C37 C38 -179.9(5) . . . .
C33 C34 C37 C42 -172.7(5) . . . .
C35 C34 C37 C42 3.0(5) . . . .
C42 C37 C38 C39 2.9(7) . . . .
C34 C37 C38 C39 -173.9(5) . . . .
C37 C38 C39 C40 1.1(8) . . . .
C38 C39 C40 C41 -2.9(8) . . . .
C38 C39 C40 C43 175.6(5) . . . .
C39 C40 C41 C42 0.7(7) . . . .
C43 C40 C41 C42 -177.8(4) . . . .
C40 C41 C42 C37 3.2(7) . . . .
C40 C41 C42 C49 176.8(4) . . . .
C38 C37 C42 C41 -5.1(7) . . . .
C34 C37 C42 C41 172.4(4) . . . .
C38 C37 C42 C49 -179.7(4) . . . .
C34 C37 C42 C49 -2.3(5) . . . .
C39 C40 C43 C44 44.8(7) . . . .
C41 C40 C43 C44 -136.7(5) . . . .
C39 C40 C43 C48 -132.4(6) . . . .
C41 C40 C43 C48 46.1(7) . . . .
C48 C43 C44 F7 -176.7(6) . . . .
C40 C43 C44 F7 6.0(9) . . . .
C48 C43 C44 C45 1.9(9) . . . .
C40 C43 C44 C45 -175.5(6) . . . .
F7 C44 C45 C46 176.6(6) . . . .
C43 C44 C45 C46 -1.9(10) . . . .
C44 C45 C46 C47 1.2(11) . . . .
C44 C45 C46 F8 -179.5(6) . . . .
C45 C46 C47 C48 -0.5(11) . . . .
F8 C46 C47 C48 -179.8(6) . . . .
C34 C35 C49 C11 -117.0(4) . . . .
C36 C35 C49 C11 60.8(6) . . . .
C34 C35 C49 C18 123.2(4) . . . .
C36 C35 C49 C18 -59.0(6) . . . .
C34 C35 C49 C42 1.1(5) . . . .
C36 C35 C49 C42 178.8(4) . . . .
C12 C11 C49 C35 55.3(6) . . . .
C10 C11 C49 C35 -128.8(4) . . . .
C12 C11 C49 C18 -176.2(5) . . . .
C10 C11 C49 C18 -0.2(5) . . . .
C12 C11 C49 C42 -57.4(6) . . . .
C10 C11 C49 C42 118.5(4) . . . .
C17 C18 C49 C35 -54.7(7) . . . .
C13 C18 C49 C35 127.6(4) . . . .
C17 C18 C49 C11 179.5(5) . . . .
C13 C18 C49 C11 1.8(5) . . . .
C17 C18 C49 C42 61.9(6) . . . .
C13 C18 C49 C42 -115.9(4) . . . .
C41 C42 C49 C35 -173.4(5) . . . .
C37 C42 C49 C35 0.8(5) . . . .
C41 C42 C49 C11 -52.6(6) . . . .
C37 C42 C49 C11 121.5(4) . . . .
C41 C42 C49 C18 60.0(6) . . . .
C37 C42 C49 C18 -125.8(4) . . . .
C46 C47 C48 F7' 178.2(8) . . . .
C46 C47 C48 C43 0.4(10) . . . .
C44 C43 C48 F7' -178.7(8) . . . .
C40 C43 C48 F7' -1.4(10) . . . .
C44 C43 C48 C47 -1.1(8) . . . .
C40 C43 C48 C47 176.3(6) . . . .
